data_7214923
loop_
_publ_author_name
'Tzeng, Biing-Chiau'
'Ding, Chau-Shiung'
'Chang, Tsung-Yi'
'Hu, Cho-Chun'
'Lee, Gene-Hsiang'

_publ_section_title
;
 Toward heteronuclear supramolecular architectures of pyridine-4-thiolate
;
_journal_issue 23
_journal_name_full CrystEngComm
_journal_page_first 8228
_journal_paper_doi 10.1039/c2ce26367j
_journal_volume 14
_journal_year 2012
_chemical_formula_sum 'C63 H83 Cl4 N10 O3.5 Pt2 S4 Zn2'
_chemical_formula_weight 1827.35
_chemical_name_systematic
;
?
;
_space_group_IT_number 122
_symmetry_cell_setting tetragonal
_symmetry_space_group_name_Hall 'I -4 2bw'
_symmetry_space_group_name_H-M 'I -4 2 d'
_atom_sites_solution_hydrogens geom
_atom_sites_solution_primary direct
_atom_sites_solution_secondary difmap
_audit_creation_method SHELXL-97
_cell_angle_alpha 90.00
_cell_angle_beta 90.00
_cell_angle_gamma 90.00
_cell_formula_units_Z 16
_cell_length_a 25.4025(2)
_cell_length_b 25.4025(2)
_cell_length_c 46.8244(4)
_cell_measurement_reflns_used all
_cell_measurement_temperature 150(2)
_cell_measurement_theta_max 27.50
_cell_measurement_theta_min 1.00
_cell_volume 30215.2(4)
_computing_cell_refinement DENZO-SMN
_computing_data_collection 'NONIUS KappaCCD'
_computing_data_reduction DENZO-SMN
_computing_molecular_graphics 'Bruker SHELXTL'
_computing_publication_material 'Bruker SHELXTL'
_computing_structure_refinement 'SHELXL-97 (Sheldrick, 1997)'
_computing_structure_solution 'SHELXS-97 (Sheldrick, 1990)'
_diffrn_ambient_temperature 150(2)
_diffrn_measured_fraction_theta_full 0.999
_diffrn_measured_fraction_theta_max 0.999
_diffrn_measurement_device_type 'NONIUS KappaCCD'
_diffrn_measurement_method '\w scans'
_diffrn_radiation_monochromator graphite
_diffrn_radiation_source 'fine-focus sealed tube'
_diffrn_radiation_type MoK\a
_diffrn_radiation_wavelength 0.71073
_diffrn_reflns_av_R_equivalents 0.0503
_diffrn_reflns_av_sigmaI/netI 0.0651
_diffrn_reflns_limit_h_max 32
_diffrn_reflns_limit_h_min -33
_diffrn_reflns_limit_k_max 31
_diffrn_reflns_limit_k_min -23
_diffrn_reflns_limit_l_max 60
_diffrn_reflns_limit_l_min -60
_diffrn_reflns_number 47615
_diffrn_reflns_theta_full 27.50
_diffrn_reflns_theta_max 27.50
_diffrn_reflns_theta_min 1.43
_exptl_absorpt_coefficient_mu 4.620
_exptl_absorpt_correction_T_max 0.296
_exptl_absorpt_correction_T_min 0.198
_exptl_absorpt_correction_type multi-scan
_exptl_crystal_colour orange
_exptl_crystal_density_diffrn 1.607
_exptl_crystal_density_meas ?
_exptl_crystal_density_method 'not measured'
_exptl_crystal_description block
_exptl_crystal_F_000 14512
_exptl_crystal_size_max 0.32
_exptl_crystal_size_mid 0.32
_exptl_crystal_size_min 0.27
_refine_diff_density_max 1.683
_refine_diff_density_min -0.876
_refine_diff_density_rms 0.156
_refine_ls_abs_structure_details 'Flack H D (1983), Acta Cryst. A39, 876-881'
_refine_ls_abs_structure_Flack -0.011(5)
_refine_ls_extinction_method none
_refine_ls_goodness_of_fit_ref 1.055
_refine_ls_hydrogen_treatment constr
_refine_ls_matrix_type full
_refine_ls_number_parameters 772
_refine_ls_number_reflns 16959
_refine_ls_number_restraints 11
_refine_ls_restrained_S_all 1.059
_refine_ls_R_factor_all 0.0655
_refine_ls_R_factor_gt 0.0446
_refine_ls_shift/su_max 0.011
_refine_ls_shift/su_mean 0.000
_refine_ls_structure_factor_coef Fsqd
_refine_ls_weighting_details 'calc w=1/[\s^2^(Fo^2^)+(0.0717P)^2^+0.0000P] where P=(Fo^2^+2Fc^2^)/3'
_refine_ls_weighting_scheme calc
_refine_ls_wR_factor_gt 0.1157
_refine_ls_wR_factor_ref 0.1247
_reflns_number_gt 13350
_reflns_number_total 16959
_reflns_threshold_expression >2sigma(I)
_cod_data_source_file c2ce26367j.txt
_cod_data_source_block ic13562
_cod_depositor_comments
;
The following automatic conversions were performed:

'_symmetry_cell_setting' value 'Tetragonal' changed to 'tetragonal'
according to
/usr/data/users/saulius/automatic-downloads/retrospective/RSC/lib/dictionaries/cif_core.dic
dictionary named 'cif_core.dic' version 2.4.2 from 2011-04-26.

Automatic conversion script
Id: cif_fix_values 2281 2013-09-26 08:29:07Z andrius 

The following automatic conversions were performed:

'_exptl_crystal_density_meas' value 'not_measured' was changed to '?'
- the value is perceived as not measured.

Automatic conversion script
Id: cif_fix_values 3008 2015-01-20 13:52:24Z robertas 
;
_cod_original_sg_symbol_H-M I-42d
_cod_original_formula_sum 'C63 H83 Cl4 N10 O3.50 Pt2 S4 Zn2'
_cod_database_code 7214923

loop_
_symmetry_equiv_pos_as_xyz
'x, y, z'
'-x, -y, z'
'y, -x, -z'
'-y, x, -z'
'-x+1/2, y, -z+3/4'
'x+1/2, -y, -z+3/4'
'-y+1/2, -x, z+3/4'
'y+1/2, x, z+3/4'
'x+1/2, y+1/2, z+1/2'
'-x+1/2, -y+1/2, z+1/2'
'y+1/2, -x+1/2, -z+1/2'
'-y+1/2, x+1/2, -z+1/2'
'-x+1, y+1/2, -z+5/4'
'x+1, -y+1/2, -z+5/4'
'-y+1, -x+1/2, z+5/4'
'y+1, x+1/2, z+5/4'

loop_
_atom_site_label
_atom_site_type_symbol
_atom_site_fract_x
_atom_site_fract_y
_atom_site_fract_z
_atom_site_U_iso_or_equiv
_atom_site_adp_type
_atom_site_occupancy
_atom_site_symmetry_multiplicity
_atom_site_calc_flag
_atom_site_refinement_flags
_atom_site_disorder_assembly
_atom_site_disorder_group
Pt1 Pt 0.212179(12) 0.500821(13) -0.094456(7) 0.03444(9) Uani 1 1 d . . .
Pt2 Pt 0.025244(12) 0.707977(12) 0.097136(7) 0.02949(8) Uani 1 1 d . . .
Zn1 Zn -0.03480(4) 0.66356(4) -0.06127(2) 0.0344(2) Uani 1 1 d . . .
Zn2 Zn 0.16318(4) 0.44878(4) 0.06432(2) 0.0362(2) Uani 1 1 d . . .
Cl1 Cl -0.06484(9) 0.73439(10) -0.08449(5) 0.0458(6) Uani 1 1 d . . .
Cl2 Cl -0.08712(9) 0.59550(11) -0.05332(5) 0.0504(6) Uani 1 1 d . . .
Cl3 Cl 0.08886(10) 0.40531(9) 0.05557(5) 0.0470(6) Uani 1 1 d . . .
Cl4 Cl 0.22931(9) 0.41229(9) 0.08954(5) 0.0436(5) Uani 1 1 d . . .
S1 S 0.19398(9) 0.58514(9) -0.10896(6) 0.0431(6) Uani 1 1 d . . .
S2 S 0.06878(9) 0.74767(9) 0.06014(5) 0.0377(5) Uani 1 1 d . . .
S3 S 0.26041(9) 0.53488(9) -0.05770(5) 0.0436(6) Uani 1 1 d . . .
S4 S 0.10543(8) 0.68278(8) 0.11478(5) 0.0344(5) Uani 1 1 d . . .
N1 N 0.0301(3) 0.6362(3) -0.08145(15) 0.0362(16) Uani 1 1 d . . .
N2 N -0.0020(3) 0.6885(3) -0.02303(14) 0.0345(16) Uani 1 1 d . . .
N3 N 0.1930(3) 0.4730(3) 0.02579(15) 0.0388(17) Uani 1 1 d . . .
N4 N 0.1433(3) 0.5173(3) 0.08387(15) 0.0338(16) Uani 1 1 d . . .
N5 N 0.2281(3) 0.4224(3) -0.08502(14) 0.0324(16) Uani 1 1 d . . .
N6 N 0.1654(3) 0.4636(3) -0.12387(14) 0.0343(16) Uani 1 1 d . . .
N7 N -0.0192(3) 0.6663(3) 0.12546(14) 0.0300(15) Uani 1 1 d . . .
N8 N -0.0499(3) 0.7296(3) 0.08496(14) 0.0294(15) Uani 1 1 d . . .
C1 C 0.0465(3) 0.5874(4) -0.07726(18) 0.039(2) Uani 1 1 d . . .
H1 H 0.0232 0.5643 -0.0675 0.047 Uiso 1 1 calc R . .
C2 C 0.0952(4) 0.5666(3) -0.08585(18) 0.039(2) Uani 1 1 d . . .
H2 H 0.1042 0.5308 -0.0826 0.047 Uiso 1 1 calc R . .
C3 C 0.1291(3) 0.6006(3) -0.09908(19) 0.036(2) Uani 1 1 d . . .
C4 C 0.1111(4) 0.6532(4) -0.1054(2) 0.044(2) Uani 1 1 d . . .
H4 H 0.1328 0.6771 -0.1156 0.052 Uiso 1 1 calc R . .
C5 C 0.0637(3) 0.6674(3) -0.09663(19) 0.038(2) Uani 1 1 d . . .
H5 H 0.0522 0.7020 -0.1013 0.046 Uiso 1 1 calc R . .
C6 C 0.0327(3) 0.7267(3) -0.0224(2) 0.039(2) Uani 1 1 d . . .
H6 H 0.0434 0.7422 -0.0399 0.046 Uiso 1 1 calc R . .
C7 C 0.0548(3) 0.7454(4) 0.00293(19) 0.037(2) Uani 1 1 d . . .
H7 H 0.0793 0.7736 0.0024 0.045 Uiso 1 1 calc R . .
C8 C 0.0409(3) 0.7228(3) 0.02925(18) 0.0344(19) Uani 1 1 d . . .
C9 C 0.0046(4) 0.6813(3) 0.02773(18) 0.0361(19) Uani 1 1 d . . .
H9 H -0.0061 0.6640 0.0448 0.043 Uiso 1 1 calc R . .
C10 C -0.0157(3) 0.6651(3) 0.00221(17) 0.0334(19) Uani 1 1 d . . .
H10 H -0.0400 0.6368 0.0020 0.040 Uiso 1 1 calc R . .
C11 C 0.2363(4) 0.5029(4) 0.0244(2) 0.043(2) Uani 1 1 d . . .
H11 H 0.2527 0.5125 0.0419 0.051 Uiso 1 1 calc R . .
C12 C 0.2587(4) 0.5205(4) -0.0004(2) 0.052(3) Uani 1 1 d . . .
H12 H 0.2904 0.5402 0.0001 0.062 Uiso 1 1 calc R . .
C13 C 0.2345(3) 0.5094(3) -0.0263(2) 0.038(2) Uani 1 1 d . . .
C14 C 0.1882(4) 0.4794(4) -0.0238(2) 0.043(2) Uani 1 1 d . . .
H14 H 0.1693 0.4709 -0.0407 0.052 Uiso 1 1 calc R . .
C15 C 0.1689(4) 0.4620(3) 0.00166(19) 0.040(2) Uani 1 1 d . . .
H15 H 0.1375 0.4416 0.0020 0.048 Uiso 1 1 calc R . .
C16 C 0.1756(3) 0.5452(3) 0.09993(17) 0.0294(18) Uani 1 1 d . . .
H16 H 0.2085 0.5299 0.1047 0.035 Uiso 1 1 calc R . .
C17 C 0.1652(3) 0.5950(3) 0.11035(17) 0.0296(18) Uani 1 1 d . . .
H17 H 0.1899 0.6127 0.1222 0.036 Uiso 1 1 calc R . .
C18 C 0.1164(3) 0.6193(3) 0.10282(16) 0.0303(18) Uani 1 1 d . . .
C19 C 0.0820(3) 0.5892(3) 0.08640(18) 0.036(2) Uani 1 1 d . . .
H19 H 0.0491 0.6038 0.0809 0.043 Uiso 1 1 calc R . .
C20 C 0.0944(3) 0.5393(3) 0.07798(19) 0.039(2) Uani 1 1 d . . .
H20 H 0.0690 0.5192 0.0678 0.046 Uiso 1 1 calc R . .
C21 C 0.2655(3) 0.4039(4) -0.06734(18) 0.036(2) Uani 1 1 d . . .
H21 H 0.2880 0.4284 -0.0581 0.044 Uiso 1 1 calc R . .
C22 C 0.2725(3) 0.3528(3) -0.06227(18) 0.0345(19) Uani 1 1 d . . .
H22 H 0.2998 0.3415 -0.0499 0.041 Uiso 1 1 calc R . .
C23 C 0.2391(3) 0.3155(3) -0.07539(17) 0.035(2) Uani 1 1 d . . .
C24 C 0.2012(3) 0.3332(3) -0.09353(16) 0.0327(18) Uani 1 1 d . . .
H24 H 0.1783 0.3090 -0.1028 0.039 Uiso 1 1 calc R . .
C25 C 0.1960(3) 0.3879(3) -0.09853(17) 0.0317(18) Uani 1 1 d . . .
C26 C 0.1589(3) 0.4108(3) -0.11859(16) 0.0300(18) Uani 1 1 d . . .
C27 C 0.1213(3) 0.3824(4) -0.13344(17) 0.038(2) Uani 1 1 d . . .
H27 H 0.1180 0.3457 -0.1301 0.046 Uiso 1 1 calc R . .
C28 C 0.0880(3) 0.4068(3) -0.15332(18) 0.037(2) Uani 1 1 d . . .
C29 C 0.0984(4) 0.4590(4) -0.15953(18) 0.045(2) Uani 1 1 d . . .
H29 H 0.0794 0.4764 -0.1742 0.054 Uiso 1 1 calc R . .
C30 C 0.1365(4) 0.4858(3) -0.14420(17) 0.040(2) Uani 1 1 d . . .
H30 H 0.1423 0.5219 -0.1485 0.048 Uiso 1 1 calc R . .
C31 C 0.2470(4) 0.2570(3) -0.06942(18) 0.036(2) Uani 1 1 d . . .
C32 C 0.2356(4) 0.2465(4) -0.0380(2) 0.045(2) Uani 1 1 d . . .
H32A H 0.1985 0.2542 -0.0340 0.068 Uiso 1 1 calc R . .
H32B H 0.2579 0.2691 -0.0262 0.068 Uiso 1 1 calc R . .
H32C H 0.2429 0.2095 -0.0336 0.068 Uiso 1 1 calc R . .
C33 C 0.3043(4) 0.2425(4) -0.0752(2) 0.049(2) Uani 1 1 d . . .
H33A H 0.3272 0.2628 -0.0624 0.073 Uiso 1 1 calc R . .
H33B H 0.3131 0.2507 -0.0951 0.073 Uiso 1 1 calc R . .
H33C H 0.3094 0.2048 -0.0717 0.073 Uiso 1 1 calc R . .
C34 C 0.2117(4) 0.2215(3) -0.08741(18) 0.042(2) Uani 1 1 d . . .
H34A H 0.2185 0.1846 -0.0825 0.062 Uiso 1 1 calc R . .
H34B H 0.2193 0.2272 -0.1077 0.062 Uiso 1 1 calc R . .
H34C H 0.1747 0.2299 -0.0836 0.062 Uiso 1 1 calc R . .
C35 C 0.0434(4) 0.3784(4) -0.16806(19) 0.045(2) Uani 1 1 d . . .
C36 C 0.0369(4) 0.3210(4) -0.1580(2) 0.058(3) Uani 1 1 d . . .
H36A H 0.0675 0.3003 -0.1640 0.087 Uiso 1 1 calc R . .
H36B H 0.0049 0.3060 -0.1664 0.087 Uiso 1 1 calc R . .
H36C H 0.0342 0.3202 -0.1371 0.087 Uiso 1 1 calc R . .
C37 C 0.0514(5) 0.3787(4) -0.2010(2) 0.063(3) Uani 1 1 d . . .
H37A H 0.0468 0.4146 -0.2083 0.094 Uiso 1 1 calc R . .
H37B H 0.0255 0.3554 -0.2100 0.094 Uiso 1 1 calc R . .
H37C H 0.0870 0.3663 -0.2056 0.094 Uiso 1 1 calc R . .
C38 C -0.0089(4) 0.4061(5) -0.1602(2) 0.058(3) Uani 1 1 d . . .
H38A H -0.0108 0.4107 -0.1394 0.087 Uiso 1 1 calc R . .
H38B H -0.0386 0.3846 -0.1667 0.087 Uiso 1 1 calc R . .
H38C H -0.0103 0.4406 -0.1695 0.087 Uiso 1 1 calc R . .
C39 C -0.0016(4) 0.6356(3) 0.14653(16) 0.0360(19) Uani 1 1 d . . .
H39 H 0.0346 0.6383 0.1515 0.043 Uiso 1 1 calc R . .
C40 C -0.0313(4) 0.6011(3) 0.16127(17) 0.039(2) Uani 1 1 d . . .
H40 H -0.0162 0.5802 0.1760 0.047 Uiso 1 1 calc R . .
C41 C -0.0848(3) 0.5965(3) 0.15459(18) 0.0328(18) Uani 1 1 d . . .
C42 C -0.1049(3) 0.6289(3) 0.13300(16) 0.0320(18) Uani 1 1 d . . .
H42 H -0.1409 0.6266 0.1277 0.038 Uiso 1 1 calc R . .
C43 C -0.0715(3) 0.6649(3) 0.11929(17) 0.0295(18) Uani 1 1 d . . .
C44 C -0.0889(3) 0.7013(3) 0.09733(16) 0.0279(17) Uani 1 1 d . . .
C45 C -0.1407(3) 0.7104(3) 0.08994(16) 0.0329(18) Uani 1 1 d . . .
H45 H -0.1677 0.6905 0.0989 0.039 Uiso 1 1 calc R . .
C46 C -0.1541(3) 0.7483(3) 0.06961(18) 0.037(2) Uani 1 1 d . . .
C47 C -0.1127(3) 0.7772(3) 0.05837(17) 0.0345(19) Uani 1 1 d . . .
H47 H -0.1196 0.8041 0.0448 0.041 Uiso 1 1 calc R . .
C48 C -0.0620(3) 0.7673(3) 0.06669(17) 0.0308(18) Uani 1 1 d . . .
H48 H -0.0345 0.7883 0.0590 0.037 Uiso 1 1 calc R . .
C49 C -0.1183(4) 0.5541(4) 0.16935(19) 0.042(2) Uani 1 1 d . . .
C50 C -0.0943(4) 0.4991(4) 0.1621(2) 0.054(3) Uani 1 1 d . . .
H50A H -0.1129 0.4718 0.1729 0.080 Uiso 1 1 calc R . .
H50B H -0.0569 0.4987 0.1672 0.080 Uiso 1 1 calc R . .
H50C H -0.0980 0.4923 0.1416 0.080 Uiso 1 1 calc R . .
C51 C -0.1153(5) 0.5629(4) 0.20194(18) 0.053(3) Uani 1 1 d . . .
H51A H -0.1298 0.5975 0.2067 0.079 Uiso 1 1 calc R . .
H51B H -0.0785 0.5610 0.2082 0.079 Uiso 1 1 calc R . .
H51C H -0.1357 0.5355 0.2117 0.079 Uiso 1 1 calc R . .
C52 C -0.1760(4) 0.5551(4) 0.15977(19) 0.045(2) Uani 1 1 d . . .
H52A H -0.1956 0.5275 0.1698 0.068 Uiso 1 1 calc R . .
H52B H -0.1779 0.5490 0.1391 0.068 Uiso 1 1 calc R . .
H52C H -0.1914 0.5895 0.1642 0.068 Uiso 1 1 calc R . .
C53 C -0.2110(4) 0.7540(4) 0.05927(18) 0.044(2) Uani 1 1 d . . .
C54 C -0.2486(4) 0.7531(5) 0.0851(2) 0.078(4) Uani 1 1 d . . .
H54A H -0.2397 0.7820 0.0981 0.117 Uiso 1 1 calc R . .
H54B H -0.2451 0.7195 0.0952 0.117 Uiso 1 1 calc R . .
H54C H -0.2850 0.7574 0.0785 0.117 Uiso 1 1 calc R . .
C55 C -0.2189(4) 0.8038(4) 0.0426(2) 0.063(3) Uani 1 1 d . . .
H55A H -0.1965 0.8032 0.0256 0.094 Uiso 1 1 calc R . .
H55B H -0.2096 0.8341 0.0545 0.094 Uiso 1 1 calc R . .
H55C H -0.2559 0.8065 0.0368 0.094 Uiso 1 1 calc R . .
C56 C -0.2238(4) 0.7059(4) 0.0406(2) 0.058(3) Uani 1 1 d . . .
H56A H -0.2580 0.7110 0.0314 0.086 Uiso 1 1 calc R . .
H56B H -0.2250 0.6743 0.0526 0.086 Uiso 1 1 calc R . .
H56C H -0.1965 0.7017 0.0260 0.086 Uiso 1 1 calc R . .
O1 O 0.0316(4) 0.5831(5) 0.2208(2) 0.109(4) Uani 1 1 d D . .
N9 N 0.1224(4) 0.5844(3) 0.22559(19) 0.059(2) Uani 1 1 d D . .
C57 C 0.0729(4) 0.5650(5) 0.2333(3) 0.080(4) Uani 1 1 d D . .
H57 H 0.0698 0.5388 0.2477 0.097 Uiso 1 1 calc R . .
C58 C 0.1279(5) 0.6281(4) 0.2055(3) 0.078(4) Uani 1 1 d D . .
H58A H 0.1442 0.6154 0.1878 0.116 Uiso 1 1 calc R . .
H58B H 0.1501 0.6555 0.2140 0.116 Uiso 1 1 calc R . .
H58C H 0.0931 0.6426 0.2012 0.116 Uiso 1 1 calc R . .
C59 C 0.1680(5) 0.5621(6) 0.2358(3) 0.093(4) Uiso 1 1 d D . .
H59A H 0.1599 0.5404 0.2525 0.140 Uiso 1 1 calc R . .
H59B H 0.1928 0.5899 0.2413 0.140 Uiso 1 1 calc R . .
H59C H 0.1839 0.5401 0.2209 0.140 Uiso 1 1 calc R . .
O2 O 0.2166(6) 0.6480(6) -0.2589(3) 0.176(6) Uiso 1 1 d D . .
N10 N 0.3159(6) 0.6336(6) -0.2469(3) 0.129(5) Uiso 1 1 d D . .
C60 C 0.2605(7) 0.6462(8) -0.2419(4) 0.150 Uiso 1 1 d D . .
H60 H 0.2533 0.6551 -0.2226 0.180 Uiso 1 1 calc R . .
C61 C 0.3441(8) 0.6212(8) -0.2744(4) 0.155(8) Uiso 1 1 d D . .
H61A H 0.3599 0.6534 -0.2821 0.232 Uiso 1 1 calc R . .
H61B H 0.3190 0.6068 -0.2883 0.232 Uiso 1 1 calc R . .
H61C H 0.3718 0.5952 -0.2708 0.232 Uiso 1 1 calc R . .
C62 C 0.3531(7) 0.6269(8) -0.2258(4) 0.137(7) Uiso 1 1 d D . .
H62A H 0.3724 0.6599 -0.2230 0.205 Uiso 1 1 calc R . .
H62B H 0.3777 0.5990 -0.2314 0.205 Uiso 1 1 calc R . .
H62C H 0.3355 0.6170 -0.2079 0.205 Uiso 1 1 calc R . .
O3 O 0.1007(11) 0.6511(10) -0.2247(5) 0.138(9) Uiso 0.50 1 d PD A 1
H3 H 0.1271 0.6357 -0.2315 0.207 Uiso 0.50 1 d PR A 1
C63 C 0.1367(14) 0.6404(17) -0.2027(7) 0.150 Uiso 0.50 1 d PD A 1
H63A H 0.1723 0.6427 -0.1948 0.225 Uiso 0.50 1 d PR A 1
H63B H 0.1221 0.6054 -0.1988 0.225 Uiso 0.50 1 d PR A 1
H63C H 0.1143 0.6672 -0.1939 0.225 Uiso 0.50 1 d PR A 1
O3' O 0.0793(9) 0.5366(9) -0.2212(5) 0.119(7) Uiso 0.50 1 d PD B 2
H3' H 0.0625 0.5355 -0.2058 0.178 Uiso 0.50 1 d PR B 2
C63' C 0.0840(17) 0.5888(11) -0.2302(8) 0.150 Uiso 0.50 1 d PD B 2
H63D H 0.0766 0.6145 -0.2152 0.225 Uiso 0.50 1 d PR B 2
H63E H 0.0552 0.5889 -0.2442 0.225 Uiso 0.50 1 d PR B 2
H63F H 0.1170 0.5981 -0.2398 0.225 Uiso 0.50 1 d PR B 2
O4 O 0.0000 0.5000 0.0015(4) 0.192(9) Uiso 1 2 d S . .
H4A H -0.0255 0.5090 0.0129 0.288 Uiso 1 1 d R . .

loop_
_atom_site_aniso_label
_atom_site_aniso_U_11
_atom_site_aniso_U_22
_atom_site_aniso_U_33
_atom_site_aniso_U_23
_atom_site_aniso_U_13
_atom_site_aniso_U_12
Pt1 0.03477(16) 0.03184(16) 0.03670(18) -0.00287(16) 0.00909(15) -0.00529(16)
Pt2 0.03035(16) 0.02805(16) 0.03009(16) -0.00439(14) -0.00344(14) 0.00085(14)
Zn1 0.0296(5) 0.0458(6) 0.0277(5) 0.0063(4) 0.0008(4) -0.0008(4)
Zn2 0.0469(6) 0.0277(5) 0.0341(5) -0.0037(4) -0.0031(5) 0.0002(4)
Cl1 0.0421(12) 0.0529(13) 0.0425(13) 0.0135(11) -0.0015(10) 0.0077(11)
Cl2 0.0410(12) 0.0678(16) 0.0423(13) 0.0128(12) -0.0047(11) -0.0193(12)
Cl3 0.0585(14) 0.0387(12) 0.0437(13) 0.0028(10) -0.0126(12) -0.0134(11)
Cl4 0.0470(12) 0.0412(12) 0.0424(13) -0.0050(10) -0.0067(10) 0.0075(10)
S1 0.0390(12) 0.0337(11) 0.0567(15) 0.0044(11) 0.0196(11) -0.0023(10)
S2 0.0374(12) 0.0399(12) 0.0359(12) -0.0016(10) -0.0019(10) -0.0110(10)
S3 0.0419(13) 0.0421(13) 0.0467(14) -0.0095(11) 0.0107(11) -0.0158(11)
S4 0.0305(10) 0.0309(10) 0.0420(13) -0.0102(10) -0.0069(10) 0.0004(9)
N1 0.037(4) 0.034(4) 0.038(4) 0.009(3) 0.006(3) 0.004(3)
N2 0.027(3) 0.039(4) 0.037(4) 0.001(3) -0.002(3) 0.009(4)
N3 0.050(4) 0.034(4) 0.032(4) 0.003(3) -0.001(3) -0.005(4)
N4 0.032(4) 0.027(4) 0.042(4) -0.003(3) -0.005(3) 0.000(3)
N5 0.040(4) 0.028(3) 0.030(4) -0.008(3) 0.012(3) -0.006(3)
N6 0.035(4) 0.044(4) 0.023(3) -0.001(3) 0.008(3) -0.003(4)
N7 0.029(3) 0.029(3) 0.032(4) -0.007(3) -0.003(3) 0.007(3)
N8 0.038(4) 0.026(3) 0.023(3) -0.004(3) -0.002(3) -0.002(3)
C1 0.028(4) 0.049(5) 0.041(5) 0.009(4) 0.006(4) -0.010(4)
C2 0.047(5) 0.031(4) 0.039(5) 0.004(4) 0.003(4) -0.003(4)
C3 0.037(4) 0.037(4) 0.033(5) 0.000(4) 0.006(4) -0.011(4)
C4 0.045(5) 0.038(5) 0.049(6) 0.009(4) 0.012(5) -0.007(4)
C5 0.042(5) 0.035(4) 0.038(5) 0.008(4) 0.008(4) 0.002(4)
C6 0.033(5) 0.041(5) 0.042(5) 0.006(4) 0.011(4) -0.011(4)
C7 0.031(4) 0.040(5) 0.041(5) 0.004(4) 0.007(4) -0.008(4)
C8 0.029(4) 0.031(4) 0.043(5) 0.002(4) 0.006(4) 0.000(3)
C9 0.039(5) 0.039(4) 0.030(4) 0.001(4) -0.007(4) -0.007(4)
C10 0.031(4) 0.045(5) 0.025(4) -0.003(4) 0.008(3) -0.006(4)
C11 0.047(5) 0.043(5) 0.038(5) -0.002(5) -0.008(4) -0.009(5)
C12 0.048(6) 0.040(5) 0.067(7) 0.011(5) -0.019(5) -0.020(5)
C13 0.036(4) 0.029(5) 0.048(5) -0.009(4) 0.003(4) -0.005(4)
C14 0.047(5) 0.040(5) 0.043(5) -0.011(4) 0.000(4) -0.006(4)
C15 0.047(5) 0.036(5) 0.038(5) -0.012(4) 0.004(4) -0.008(4)
C16 0.032(4) 0.027(4) 0.029(4) 0.006(3) 0.001(4) 0.002(3)
C17 0.029(4) 0.031(4) 0.029(4) 0.004(4) 0.002(3) -0.006(4)
C18 0.028(4) 0.035(4) 0.028(5) 0.000(4) 0.008(3) -0.007(3)
C19 0.031(4) 0.036(5) 0.041(5) -0.004(4) -0.006(4) -0.001(4)
C20 0.035(5) 0.032(5) 0.049(5) -0.013(4) -0.006(4) 0.002(4)
C21 0.036(5) 0.042(5) 0.031(5) -0.003(4) -0.001(4) -0.007(4)
C22 0.032(4) 0.038(5) 0.034(5) -0.007(4) 0.001(4) 0.001(4)
C23 0.040(5) 0.038(5) 0.027(4) -0.007(4) 0.006(4) -0.003(4)
C24 0.031(4) 0.040(4) 0.026(4) -0.006(4) 0.008(4) 0.000(4)
C25 0.034(4) 0.037(4) 0.024(4) -0.011(4) 0.010(4) -0.004(4)
C26 0.036(4) 0.035(4) 0.019(4) -0.006(3) 0.007(4) 0.000(4)
C27 0.042(5) 0.042(5) 0.031(5) -0.005(4) 0.008(4) -0.002(4)
C28 0.044(5) 0.043(5) 0.023(4) 0.006(4) -0.002(4) 0.009(4)
C29 0.051(6) 0.056(6) 0.027(5) -0.004(4) 0.000(4) -0.004(5)
C30 0.046(5) 0.040(5) 0.034(5) -0.001(4) 0.012(4) -0.005(4)
C31 0.043(5) 0.037(5) 0.029(4) -0.007(4) 0.002(4) 0.002(4)
C32 0.051(6) 0.043(5) 0.043(5) 0.003(4) 0.004(5) 0.003(5)
C33 0.054(6) 0.037(5) 0.056(6) -0.016(5) 0.010(5) 0.000(4)
C34 0.047(5) 0.037(5) 0.041(5) -0.009(4) 0.003(4) -0.006(4)
C35 0.049(6) 0.056(6) 0.030(5) 0.004(4) -0.004(4) -0.009(5)
C36 0.062(7) 0.057(6) 0.054(6) -0.015(5) -0.020(5) -0.025(6)
C37 0.084(8) 0.057(7) 0.048(6) -0.010(5) -0.011(6) -0.002(6)
C38 0.050(6) 0.076(7) 0.049(6) -0.007(5) -0.010(5) -0.001(5)
C39 0.036(4) 0.045(5) 0.027(4) 0.004(4) -0.005(4) 0.013(4)
C40 0.047(5) 0.040(5) 0.030(5) -0.002(4) -0.007(4) 0.014(4)
C41 0.033(4) 0.035(4) 0.030(4) -0.007(4) -0.002(4) 0.006(4)
C42 0.036(4) 0.033(4) 0.027(4) 0.003(4) 0.001(4) 0.001(4)
C43 0.037(4) 0.026(4) 0.026(4) -0.009(3) -0.003(4) 0.010(4)
C44 0.033(4) 0.030(4) 0.021(4) -0.004(3) -0.005(4) 0.001(3)
C45 0.025(4) 0.045(5) 0.028(4) 0.010(4) -0.004(3) 0.002(4)
C46 0.040(5) 0.040(5) 0.033(5) -0.009(4) -0.009(4) 0.013(4)
C47 0.041(5) 0.031(4) 0.031(4) 0.003(4) -0.010(4) -0.001(4)
C48 0.038(5) 0.021(4) 0.032(5) -0.001(4) -0.002(4) 0.002(4)
C49 0.051(6) 0.042(5) 0.034(5) 0.010(4) -0.003(4) 0.008(5)
C50 0.070(6) 0.041(5) 0.051(6) 0.012(5) 0.003(5) 0.006(6)
C51 0.073(7) 0.060(6) 0.025(5) 0.012(5) -0.002(5) 0.016(6)
C52 0.047(5) 0.046(5) 0.043(6) 0.011(5) 0.003(5) -0.004(5)
C53 0.044(5) 0.051(5) 0.036(5) 0.015(4) -0.010(4) -0.003(5)
C54 0.047(6) 0.116(11) 0.070(8) 0.030(7) 0.019(6) 0.023(7)
C55 0.058(7) 0.072(7) 0.058(6) 0.000(6) -0.016(5) 0.015(6)
C56 0.057(6) 0.062(6) 0.053(6) 0.005(6) -0.016(5) 0.004(6)
O1 0.079(7) 0.158(11) 0.090(7) -0.001(7) 0.011(6) 0.039(7)
N9 0.078(7) 0.036(4) 0.064(6) -0.003(4) 0.019(5) 0.011(4)
C57 0.069(8) 0.077(9) 0.095(10) -0.039(8) 0.032(8) -0.009(7)
C58 0.093(9) 0.034(6) 0.105(10) 0.007(6) -0.009(8) -0.004(6)

loop_
_atom_type_symbol
_atom_type_description
_atom_type_scat_dispersion_real
_atom_type_scat_dispersion_imag
_atom_type_scat_source
C C 0.0033 0.0016 'International Tables Vol C Tables 4.2.6.8 and 6.1.1.4'
H H 0.0000 0.0000 'International Tables Vol C Tables 4.2.6.8 and 6.1.1.4'
N N 0.0061 0.0033 'International Tables Vol C Tables 4.2.6.8 and 6.1.1.4'
O O 0.0106 0.0060 'International Tables Vol C Tables 4.2.6.8 and 6.1.1.4'
S S 0.1246 0.1234 'International Tables Vol C Tables 4.2.6.8 and 6.1.1.4'
Cl Cl 0.1484 0.1585 'International Tables Vol C Tables 4.2.6.8 and 6.1.1.4'
Zn Zn 0.2839 1.4301 'International Tables Vol C Tables 4.2.6.8 and 6.1.1.4'
Pt Pt -1.7033 8.3905 'International Tables Vol C Tables 4.2.6.8 and 6.1.1.4'

loop_
_geom_angle_atom_site_label_1
_geom_angle_atom_site_label_2
_geom_angle_atom_site_label_3
_geom_angle
N6 Pt1 N5 79.3(3)
N6 Pt1 S3 172.9(2)
N5 Pt1 S3 95.6(2)
N6 Pt1 S1 96.6(2)
N5 Pt1 S1 175.01(19)
S3 Pt1 S1 88.71(9)
N7 Pt2 N8 78.9(3)
N7 Pt2 S4 96.45(19)
N8 Pt2 S4 174.71(19)
N7 Pt2 S2 171.41(19)
N8 Pt2 S2 96.88(19)
S4 Pt2 S2 88.08(8)
N1 Zn1 N2 100.4(3)
N1 Zn1 Cl2 107.4(2)
N2 Zn1 Cl2 109.6(2)
N1 Zn1 Cl1 109.1(2)
N2 Zn1 Cl1 108.1(2)
Cl2 Zn1 Cl1 120.37(10)
N4 Zn2 N3 103.4(3)
N4 Zn2 Cl3 107.3(2)
N3 Zn2 Cl3 107.4(2)
N4 Zn2 Cl4 107.5(2)
N3 Zn2 Cl4 108.0(2)
Cl3 Zn2 Cl4 121.67(9)
C3 S1 Pt1 108.7(3)
C8 S2 Pt2 105.9(3)
C13 S3 Pt1 107.0(3)
C18 S4 Pt2 106.7(3)
C1 N1 C5 115.2(7)
C1 N1 Zn1 120.6(6)
C5 N1 Zn1 123.6(6)
C6 N2 C10 118.2(7)
C6 N2 Zn1 121.1(6)
C10 N2 Zn1 120.8(6)
C15 N3 C11 117.5(8)
C15 N3 Zn2 121.4(6)
C11 N3 Zn2 121.0(6)
C16 N4 C20 116.8(7)
C16 N4 Zn2 124.3(5)
C20 N4 Zn2 118.6(5)
C21 N5 C25 119.0(7)
C21 N5 Pt1 127.1(6)
C25 N5 Pt1 113.9(6)
C30 N6 C26 118.6(7)
C30 N6 Pt1 127.3(6)
C26 N6 Pt1 113.5(5)
C39 N7 C43 118.0(8)
C39 N7 Pt2 126.8(6)
C43 N7 Pt2 114.5(5)
C48 N8 C44 119.5(7)
C48 N8 Pt2 126.0(6)
C44 N8 Pt2 114.5(5)
N1 C1 C2 126.0(8)
C3 C2 C1 116.6(8)
C2 C3 C4 118.5(8)
C2 C3 S1 124.7(7)
C4 C3 S1 116.9(6)
C5 C4 C3 118.7(8)
C4 C5 N1 124.8(8)
N2 C6 C7 122.8(8)
C6 C7 C8 120.4(8)
C9 C8 C7 115.3(8)
C9 C8 S2 125.9(7)
C7 C8 S2 118.7(6)
C10 C9 C8 121.2(8)
C9 C10 N2 122.1(8)
N3 C11 C12 124.5(9)
C11 C12 C13 119.6(8)
C12 C13 C14 113.8(9)
C12 C13 S3 119.8(7)
C14 C13 S3 126.3(7)
C15 C14 C13 123.5(9)
N3 C15 C14 121.0(9)
N4 C16 C17 125.2(7)
C16 C17 C18 118.2(7)
C19 C18 C17 116.4(7)
C19 C18 S4 126.1(7)
C17 C18 S4 117.5(6)
C20 C19 C18 121.7(8)
C19 C20 N4 121.6(8)
C22 C21 N5 123.0(8)
C21 C22 C23 119.8(8)
C24 C23 C22 118.4(8)
C24 C23 C31 121.9(8)
C22 C23 C31 119.7(8)
C23 C24 C25 119.5(8)
N5 C25 C24 120.3(8)
N5 C25 C26 115.6(7)
C24 C25 C26 124.1(7)
N6 C26 C27 120.1(8)
N6 C26 C25 115.5(7)
C27 C26 C25 124.3(8)
C26 C27 C28 121.3(8)
C29 C28 C27 116.6(8)
C29 C28 C35 120.3(8)
C27 C28 C35 123.1(8)
C28 C29 C30 119.8(9)
N6 C30 C29 123.2(8)
C32 C31 C33 108.1(8)
C32 C31 C34 108.5(7)
C33 C31 C34 108.8(7)
C32 C31 C23 108.8(7)
C33 C31 C23 109.1(8)
C34 C31 C23 113.4(7)
C28 C35 C38 108.6(8)
C28 C35 C36 113.0(8)
C38 C35 C36 105.4(8)
C28 C35 C37 110.7(8)
C38 C35 C37 110.3(8)
C36 C35 C37 108.8(8)
N7 C39 C40 124.8(8)
C39 C40 C41 119.0(8)
C40 C41 C42 117.8(8)
C40 C41 C49 119.7(8)
C42 C41 C49 122.4(7)
C41 C42 C43 119.5(8)
N7 C43 C42 120.7(7)
N7 C43 C44 115.6(7)
C42 C43 C44 123.7(7)
N8 C44 C45 120.0(7)
N8 C44 C43 114.7(7)
C45 C44 C43 125.1(7)
C44 C45 C46 121.3(8)
C47 C46 C45 116.0(8)
C47 C46 C53 123.0(8)
C45 C46 C53 120.8(8)
C48 C47 C46 120.5(8)
N8 C48 C47 122.5(8)
C52 C49 C41 112.7(7)
C52 C49 C51 109.5(8)
C41 C49 C51 108.5(8)
C52 C49 C50 108.9(8)
C41 C49 C50 108.2(7)
C51 C49 C50 109.0(7)
C55 C53 C46 111.8(8)
C55 C53 C56 110.3(8)
C46 C53 C56 107.6(8)
C55 C53 C54 109.8(9)
C46 C53 C54 109.6(8)
C56 C53 C54 107.7(9)
C59 N9 C57 121.5(10)
C59 N9 C58 117.2(10)
C57 N9 C58 121.3(10)
O1 C57 N9 119.2(12)
C62 N10 C60 124.8(15)
C62 N10 C61 105.2(14)
C60 N10 C61 129.8(15)
O2 C60 N10 134.2(18)

loop_
_geom_bond_atom_site_label_1
_geom_bond_atom_site_label_2
_geom_bond_distance
Pt1 N6 2.051(7)
Pt1 N5 2.079(7)
Pt1 S3 2.283(2)
Pt1 S1 2.294(2)
Pt2 N7 2.038(7)
Pt2 N8 2.066(7)
Pt2 S4 2.289(2)
Pt2 S2 2.289(2)
Zn1 N1 2.023(7)
Zn1 N2 2.074(7)
Zn1 Cl2 2.212(3)
Zn1 Cl1 2.236(2)
Zn2 N4 2.030(7)
Zn2 N3 2.051(7)
Zn2 Cl3 2.225(3)
Zn2 Cl4 2.253(2)
S1 C3 1.755(9)
S2 C8 1.730(9)
S3 C13 1.734(10)
S4 C18 1.730(8)
N1 C1 1.323(11)
N1 C5 1.366(11)
N2 C6 1.311(11)
N2 C10 1.368(10)
N3 C15 1.315(11)
N3 C11 1.339(12)
N4 C16 1.319(10)
N4 C20 1.391(11)
N5 C21 1.346(11)
N5 C25 1.354(11)
N6 C30 1.328(11)
N6 C26 1.373(10)
N7 C39 1.334(10)
N7 C43 1.360(10)
N8 C48 1.319(10)
N8 C44 1.356(10)
C1 C2 1.405(12)
C2 C3 1.368(12)
C3 C4 1.442(12)
C4 C5 1.322(12)
C6 C7 1.395(13)
C7 C8 1.405(12)
C8 C9 1.403(12)
C9 C10 1.364(11)
C11 C12 1.368(14)
C12 C13 1.392(13)
C13 C14 1.407(13)
C14 C15 1.362(13)
C16 C17 1.382(11)
C17 C18 1.429(11)
C18 C19 1.392(11)
C19 C20 1.363(12)
C21 C22 1.331(12)
C22 C23 1.411(11)
C23 C24 1.361(12)
C23 C31 1.527(12)
C24 C25 1.414(12)
C25 C26 1.454(12)
C26 C27 1.385(12)
C27 C28 1.402(12)
C28 C29 1.384(12)
C28 C35 1.509(13)
C29 C30 1.385(12)
C31 C32 1.522(12)
C31 C33 1.524(12)
C31 C34 1.526(12)
C35 C38 1.546(14)
C35 C36 1.543(14)
C35 C37 1.558(13)
C39 C40 1.348(12)
C40 C41 1.398(12)
C41 C42 1.401(11)
C41 C49 1.535(13)
C42 C43 1.404(12)
C43 C44 1.450(11)
C44 C45 1.380(10)
C45 C46 1.395(11)
C46 C47 1.387(12)
C46 C53 1.533(12)
C47 C48 1.369(12)
C49 C52 1.534(13)
C49 C51 1.544(12)
C49 C50 1.562(13)
C53 C55 1.500(13)
C53 C56 1.536(13)
C53 C54 1.542(13)
O1 C57 1.287(8)
N9 C59 1.375(14)
N9 C57 1.399(13)
N9 C58 1.461(12)
O2 C60 1.369(15)
N10 C62 1.379(16)
N10 C60 1.463(16)
N10 C61 1.506(16)
O3 C63 1.401(10)
O3' C63' 1.397(10)
